data_1558806
loop_
_publ_author_name
'Xie, Jianing'
'Li, Xuetong'
'Kleij, Arjan Willem'

_publ_section_title
;
 Pd-catalyzed stereoselective tandem ring-opening amination/cyclization of
 vinyl gamma-lactones: Access to caprolactam diversity
;
_journal_name_full 'Chemical Science'
_journal_paper_doi 10.1039/D0SC03647A
_journal_year 2020
_chemical_formula_sum 'C18 H17 N O'
_chemical_formula_weight 263.32
_space_group_crystal_system monoclinic
_space_group_IT_number 14
_space_group_name_Hall '-P 2ybc'
_space_group_name_H-M_alt 'P 1 21/c 1'
_atom_sites_solution_hydrogens geom
_audit_creation_method SHELXL-2018/3
_audit_update_record
;
2020-04-21 deposited with the CCDC.	2020-08-06 downloaded from the CCDC.
;
_cell_angle_alpha 90
_cell_angle_beta 96.545(3)
_cell_angle_gamma 90
_cell_formula_units_Z 4
_cell_length_a 6.2396(2)
_cell_length_b 23.7102(7)
_cell_length_c 9.2667(3)
_cell_measurement_reflns_used 7760
_cell_measurement_temperature 100(2)
_cell_measurement_theta_max 29.3550
_cell_measurement_theta_min 2.7680
_cell_volume 1362.00(7)
_computing_cell_refinement 'CrysAlisPro 1.171.40.53 64bit (Rigaku OD, 2019)'
_computing_data_collection 'CrysAlisPro 1.171.40.53 64bit (Rigaku OD, 2019)'
_computing_data_reduction 'CrysAlisPro 1.171.40.53 64bit (Rigaku OD, 2019)'
_computing_molecular_graphics 'shelXle (H\"ubschle, Sheldrick and Dittirch, 2011)'
_computing_publication_material 'SHELXL-2018/3 (Sheldrick, 2018)'
_computing_structure_refinement 'SHELXL-2018/3 (Sheldrick, 2018)'
_computing_structure_solution Sir2019
_diffrn_ambient_temperature 100(2)
_diffrn_detector_area_resol_mean 5.8140
_diffrn_detector_type 'PILATUS 200K'
_diffrn_measured_fraction_theta_full 0.999
_diffrn_measured_fraction_theta_max 0.915
_diffrn_measurement_device_type '1/4chi goniometer'
_diffrn_measurement_method
;
 Fullsphere data collection, phi and omega scans
;
_diffrn_radiation_monochromator 'Confocal Max Flux optic'
_diffrn_radiation_type MoK\a
_diffrn_radiation_wavelength 0.71075
_diffrn_reflns_av_R_equivalents 0.0208
_diffrn_reflns_av_unetI/netI 0.0194
_diffrn_reflns_Laue_measured_fraction_full 0.999
_diffrn_reflns_Laue_measured_fraction_max 0.915
_diffrn_reflns_limit_h_max 8
_diffrn_reflns_limit_h_min -8
_diffrn_reflns_limit_k_max 31
_diffrn_reflns_limit_k_min -32
_diffrn_reflns_limit_l_max 11
_diffrn_reflns_limit_l_min -12
_diffrn_reflns_number 12489
_diffrn_reflns_point_group_measured_fraction_full 0.999
_diffrn_reflns_point_group_measured_fraction_max 0.915
_diffrn_reflns_theta_full 25.242
_diffrn_reflns_theta_max 29.432
_diffrn_reflns_theta_min 2.373
_diffrn_source 'Microfocus rotating anode X-ray tube'
_diffrn_source_current 24
_diffrn_source_power 50
_diffrn_source_size '0.2 mm x 0.2 mm fine focus'
_diffrn_source_type 'Rigaku MicroMax-007HF'
_exptl_absorpt_coefficient_mu 0.079
_exptl_absorpt_correction_T_max 1.00000
_exptl_absorpt_correction_T_min 0.84128
_exptl_absorpt_correction_type multi-scan
_exptl_absorpt_process_details
;
 CrysAlisPro 1.171.40.35a (Rigaku Oxford Diffraction, 2018)
 Empirical absorption correction using spherical harmonics,
 implemented in SCALE3 ABSPACK scaling algorithm.
;
_exptl_crystal_colour colourless
_exptl_crystal_density_diffrn 1.284
_exptl_crystal_description Block
_exptl_crystal_F_000 560
_exptl_crystal_size_max 0.300
_exptl_crystal_size_mid 0.300
_exptl_crystal_size_min 0.200
_refine_diff_density_max 0.348
_refine_diff_density_min -0.182
_refine_diff_density_rms 0.044
_refine_ls_extinction_method none
_refine_ls_goodness_of_fit_ref 1.074
_refine_ls_hydrogen_treatment constr
_refine_ls_matrix_type full
_refine_ls_number_parameters 181
_refine_ls_number_reflns 3456
_refine_ls_number_restraints 0
_refine_ls_restrained_S_all 1.074
_refine_ls_R_factor_all 0.0429
_refine_ls_R_factor_gt 0.0389
_refine_ls_shift/su_max 0.001
_refine_ls_shift/su_mean 0.000
_refine_ls_structure_factor_coef Fsqd
_refine_ls_weighting_details 'w=1/[\s^2^(Fo^2^)+(0.0567P)^2^+0.3991P] where P=(Fo^2^+2Fc^2^)/3'
_refine_ls_weighting_scheme calc
_refine_ls_wR_factor_gt 0.1064
_refine_ls_wR_factor_ref 0.1088
_reflns_Friedel_coverage 0.000
_reflns_number_gt 3098
_reflns_number_total 3456
_reflns_threshold_expression 'I > 2\s(I)'
_cod_data_source_file d0sc03647a2.cif
_cod_data_source_block JN181
_cod_original_sg_symbol_H-M 'P 21/c'
_cod_database_code 1558806
_shelx_shelxl_version_number 2018/3
_shelx_space_group_comment
;
The symmetry employed for this shelxl refinement is uniquely defined
by the following loop, which should always be used as a source of
symmetry information in preference to the above space-group names.
They are only intended as comments.
;
_shelx_estimated_absorpt_t_min 0.977
_shelx_estimated_absorpt_t_max 0.984

loop_
_space_group_symop_operation_xyz
'x, y, z'
'-x, y+1/2, -z+1/2'
'-x, -y, -z'
'x, -y-1/2, z-1/2'

loop_
_atom_site_label
_atom_site_type_symbol
_atom_site_fract_x
_atom_site_fract_y
_atom_site_fract_z
_atom_site_U_iso_or_equiv
_atom_site_adp_type
_atom_site_occupancy
_atom_site_site_symmetry_order
_atom_site_calc_flag
_atom_site_refinement_flags_posn
_atom_site_refinement_flags_adp
_atom_site_refinement_flags_occupancy
_atom_site_disorder_assembly
_atom_site_disorder_group
C1 C 0.54713(15) 0.67425(4) 0.15786(10) 0.01519(19) Uani 1 1 d . . . . .
N1 N 0.61044(13) 0.67103(3) 0.31138(9) 0.01646(18) Uani 1 1 d . . . . .
O1 O 0.92311(12) 0.71852(3) 0.29362(8) 0.02152(17) Uani 1 1 d . . . . .
C2 C 0.34189(16) 0.69325(4) 0.10484(11) 0.0188(2) Uani 1 1 d . . . . .
H2 H 0.243445 0.704629 0.170259 0.023 Uiso 1 1 calc R U . . .
C3 C 0.28152(17) 0.69550(4) -0.04466(12) 0.0218(2) Uani 1 1 d . . . . .
H3 H 0.140977 0.708022 -0.080833 0.026 Uiso 1 1 calc R U . . .
C4 C 0.42533(18) 0.67958(4) -0.14097(11) 0.0231(2) Uani 1 1 d . . . . .
H4 H 0.383875 0.681349 -0.242744 0.028 Uiso 1 1 calc R U . . .
C5 C 0.63039(17) 0.66104(4) -0.08746(11) 0.0216(2) Uani 1 1 d . . . . .
H5 H 0.729419 0.650213 -0.153029 0.026 Uiso 1 1 calc R U . . .
C6 C 0.69147(16) 0.65825(4) 0.06122(11) 0.0177(2) Uani 1 1 d . . . . .
H6 H 0.831737 0.645421 0.097052 0.021 Uiso 1 1 calc R U . . .
C7 C 0.79904(16) 0.69578(4) 0.36937(11) 0.0167(2) Uani 1 1 d . . . . .
C8 C 0.85234(17) 0.69135(4) 0.53191(11) 0.0193(2) Uani 1 1 d . . . . .
H8A H 0.726046 0.703412 0.579857 0.023 Uiso 1 1 calc R U . . .
H8B H 0.973813 0.716944 0.564059 0.023 Uiso 1 1 calc R U . . .
C9 C 0.91362(16) 0.63087(4) 0.57790(11) 0.0187(2) Uani 1 1 d . . . . .
H9A H 1.013669 0.615852 0.511701 0.022 Uiso 1 1 calc R U . . .
H9B H 0.992093 0.631763 0.676943 0.022 Uiso 1 1 calc R U . . .
C10 C 0.72440(15) 0.59087(4) 0.57739(10) 0.01606(19) Uani 1 1 d . . . . .
C11 C 0.53144(15) 0.59947(4) 0.50198(10) 0.0173(2) Uani 1 1 d . . . . .
H11 H 0.427750 0.570659 0.510344 0.021 Uiso 1 1 calc R U . . .
C12 C 0.45469(15) 0.64857(4) 0.40517(11) 0.0185(2) Uani 1 1 d . . . . .
H12A H 0.323522 0.636626 0.342368 0.022 Uiso 1 1 calc R U . . .
H12B H 0.412435 0.679605 0.467559 0.022 Uiso 1 1 calc R U . . .
C13 C 0.76530(16) 0.54029(4) 0.67233(10) 0.0169(2) Uani 1 1 d . . . . .
C14 C 0.96556(17) 0.51300(4) 0.68437(12) 0.0228(2) Uani 1 1 d . . . . .
H14 H 1.073863 0.525958 0.628173 0.027 Uiso 1 1 calc R U . . .
C15 C 1.00878(18) 0.46729(5) 0.77710(13) 0.0270(2) Uani 1 1 d . . . . .
H15 H 1.144827 0.448937 0.782790 0.032 Uiso 1 1 calc R U . . .
C16 C 0.85280(19) 0.44847(4) 0.86141(13) 0.0259(2) Uani 1 1 d . . . . .
H16 H 0.882827 0.417753 0.926403 0.031 Uiso 1 1 calc R U . . .
C17 C 0.65307(18) 0.47475(4) 0.85021(12) 0.0238(2) Uani 1 1 d . . . . .
H17 H 0.545426 0.461551 0.906642 0.029 Uiso 1 1 calc R U . . .
C18 C 0.60924(17) 0.52030(4) 0.75694(12) 0.0203(2) Uani 1 1 d . . . . .
H00A H 0.471973 0.538045 0.750552 0.024 Uiso 1 1 calc R U . . .

loop_
_atom_site_aniso_label
_atom_site_aniso_U_11
_atom_site_aniso_U_22
_atom_site_aniso_U_33
_atom_site_aniso_U_23
_atom_site_aniso_U_13
_atom_site_aniso_U_12
C1 0.0176(4) 0.0128(4) 0.0153(4) 0.0007(3) 0.0025(3) -0.0009(3)
N1 0.0156(4) 0.0198(4) 0.0143(4) 0.0011(3) 0.0030(3) -0.0016(3)
O1 0.0220(4) 0.0237(4) 0.0190(3) 0.0020(3) 0.0033(3) -0.0074(3)
C2 0.0183(5) 0.0176(4) 0.0206(5) -0.0002(3) 0.0036(4) 0.0023(3)
C3 0.0207(5) 0.0206(5) 0.0231(5) 0.0026(4) -0.0021(4) 0.0029(4)
C4 0.0290(5) 0.0232(5) 0.0165(5) 0.0008(4) -0.0003(4) -0.0012(4)
C5 0.0249(5) 0.0223(5) 0.0186(5) -0.0029(4) 0.0071(4) -0.0003(4)
C6 0.0176(4) 0.0161(4) 0.0195(5) -0.0009(3) 0.0031(4) 0.0014(3)
C7 0.0187(4) 0.0142(4) 0.0173(4) -0.0004(3) 0.0025(4) -0.0010(3)
C8 0.0238(5) 0.0182(4) 0.0157(5) -0.0011(3) 0.0013(4) -0.0056(4)
C9 0.0175(4) 0.0208(4) 0.0175(4) 0.0021(3) 0.0008(4) -0.0038(4)
C10 0.0180(4) 0.0158(4) 0.0150(4) -0.0013(3) 0.0050(3) -0.0016(3)
C11 0.0175(4) 0.0183(4) 0.0167(4) -0.0001(3) 0.0052(3) -0.0026(3)
C12 0.0155(4) 0.0230(5) 0.0177(5) 0.0028(4) 0.0050(3) -0.0001(3)
C13 0.0186(4) 0.0151(4) 0.0171(4) -0.0009(3) 0.0025(3) -0.0021(3)
C14 0.0201(5) 0.0225(5) 0.0265(5) 0.0026(4) 0.0060(4) -0.0005(4)
C15 0.0229(5) 0.0232(5) 0.0350(6) 0.0050(4) 0.0043(4) 0.0045(4)
C16 0.0313(6) 0.0173(4) 0.0293(5) 0.0049(4) 0.0045(4) 0.0007(4)
C17 0.0278(5) 0.0183(5) 0.0268(5) 0.0023(4) 0.0094(4) -0.0026(4)
C18 0.0200(5) 0.0178(4) 0.0240(5) 0.0002(4) 0.0063(4) -0.0005(4)

loop_
_atom_type_symbol
_atom_type_description
_atom_type_scat_dispersion_real
_atom_type_scat_dispersion_imag
_atom_type_scat_source
C C 0.0033 0.0016 'International Tables Vol C Tables 4.2.6.8 and 6.1.1.4'
H H 0.0000 0.0000 'International Tables Vol C Tables 4.2.6.8 and 6.1.1.4'
N N 0.0061 0.0033 'International Tables Vol C Tables 4.2.6.8 and 6.1.1.4'
O O 0.0106 0.0060 'International Tables Vol C Tables 4.2.6.8 and 6.1.1.4'

loop_
_geom_angle_atom_site_label_1
_geom_angle_atom_site_label_2
_geom_angle_atom_site_label_3
_geom_angle
_geom_angle_site_symmetry_1
_geom_angle_site_symmetry_3
_geom_angle_publ_flag
C2 C1 C6 119.80(9) . . ?
C2 C1 N1 120.34(8) . . ?
C6 C1 N1 119.86(8) . . ?
C7 N1 C1 119.58(8) . . ?
C7 N1 C12 121.21(8) . . ?
C1 N1 C12 118.56(8) . . ?
C1 C2 C3 119.74(9) . . ?
C1 C2 H2 120.1 . . ?
C3 C2 H2 120.1 . . ?
C4 C3 C2 120.47(9) . . ?
C4 C3 H3 119.8 . . ?
C2 C3 H3 119.8 . . ?
C3 C4 C5 119.53(10) . . ?
C3 C4 H4 120.2 . . ?
C5 C4 H4 120.2 . . ?
C6 C5 C4 120.43(9) . . ?
C6 C5 H5 119.8 . . ?
C4 C5 H5 119.8 . . ?
C5 C6 C1 120.03(9) . . ?
C5 C6 H6 120.0 . . ?
C1 C6 H6 120.0 . . ?
O1 C7 N1 122.27(9) . . ?
O1 C7 C8 121.33(9) . . ?
N1 C7 C8 116.34(8) . . ?
C7 C8 C9 111.26(8) . . ?
C7 C8 H8A 109.4 . . ?
C9 C8 H8A 109.4 . . ?
C7 C8 H8B 109.4 . . ?
C9 C8 H8B 109.4 . . ?
H8A C8 H8B 108.0 . . ?
C10 C9 C8 114.56(8) . . ?
C10 C9 H9A 108.6 . . ?
C8 C9 H9A 108.6 . . ?
C10 C9 H9B 108.6 . . ?
C8 C9 H9B 108.6 . . ?
H9A C9 H9B 107.6 . . ?
C11 C10 C13 120.93(9) . . ?
C11 C10 C9 124.17(9) . . ?
C13 C10 C9 114.88(8) . . ?
C10 C11 C12 129.21(9) . . ?
C10 C11 H11 115.4 . . ?
C12 C11 H11 115.4 . . ?
N1 C12 C11 116.21(8) . . ?
N1 C12 H12A 108.2 . . ?
C11 C12 H12A 108.2 . . ?
N1 C12 H12B 108.2 . . ?
C11 C12 H12B 108.2 . . ?
H12A C12 H12B 107.4 . . ?
C14 C13 C18 118.04(9) . . ?
C14 C13 C10 120.63(9) . . ?
C18 C13 C10 121.26(9) . . ?
C15 C14 C13 121.20(10) . . ?
C15 C14 H14 119.4 . . ?
C13 C14 H14 119.4 . . ?
C16 C15 C14 119.93(10) . . ?
C16 C15 H15 120.0 . . ?
C14 C15 H15 120.0 . . ?
C17 C16 C15 119.66(10) . . ?
C17 C16 H16 120.2 . . ?
C15 C16 H16 120.2 . . ?
C16 C17 C18 120.45(10) . . ?
C16 C17 H17 119.8 . . ?
C18 C17 H17 119.8 . . ?
C17 C18 C13 120.71(10) . . ?
C17 C18 H00A 119.6 . . ?
C13 C18 H00A 119.6 . . ?

loop_
_geom_bond_atom_site_label_1
_geom_bond_atom_site_label_2
_geom_bond_distance
_geom_bond_site_symmetry_2
_geom_bond_publ_flag
C1 C2 1.3932(13) . ?
C1 C6 1.3932(13) . ?
C1 N1 1.4345(12) . ?
N1 C7 1.3690(12) . ?
N1 C12 1.4751(12) . ?
O1 C7 1.2274(12) . ?
C2 C3 1.3946(14) . ?
C2 H2 0.9500 . ?
C3 C4 1.3881(15) . ?
C3 H3 0.9500 . ?
C4 C5 1.3898(15) . ?
C4 H4 0.9500 . ?
C5 C6 1.3886(14) . ?
C5 H5 0.9500 . ?
C6 H6 0.9500 . ?
C7 C8 1.5087(13) . ?
C8 C9 1.5319(14) . ?
C8 H8A 0.9900 . ?
C8 H8B 0.9900 . ?
C9 C10 1.5140(13) . ?
C9 H9A 0.9900 . ?
C9 H9B 0.9900 . ?
C10 C11 1.3370(14) . ?
C10 C13 1.4921(13) . ?
C11 C12 1.5138(13) . ?
C11 H11 0.9500 . ?
C12 H12A 0.9900 . ?
C12 H12B 0.9900 . ?
C13 C14 1.4002(14) . ?
C13 C18 1.4006(13) . ?
C14 C15 1.3903(15) . ?
C14 H14 0.9500 . ?
C15 C16 1.3893(16) . ?
C15 H15 0.9500 . ?
C16 C17 1.3866(16) . ?
C16 H16 0.9500 . ?
C17 C18 1.3909(14) . ?
C17 H17 0.9500 . ?
C18 H00A 0.9500 . ?

loop_
_geom_torsion_atom_site_label_1
_geom_torsion_atom_site_label_2
_geom_torsion_atom_site_label_3
_geom_torsion_atom_site_label_4
_geom_torsion
_geom_torsion_site_symmetry_1
_geom_torsion_site_symmetry_2
_geom_torsion_site_symmetry_3
_geom_torsion_site_symmetry_4
_geom_torsion_publ_flag
C2 C1 N1 C7 -128.28(10) . . . . ?
C6 C1 N1 C7 51.80(12) . . . . ?
C2 C1 N1 C12 42.61(12) . . . . ?
C6 C1 N1 C12 -137.32(9) . . . . ?
C6 C1 C2 C3 0.73(14) . . . . ?
N1 C1 C2 C3 -179.20(9) . . . . ?
C1 C2 C3 C4 -0.76(15) . . . . ?
C2 C3 C4 C5 0.31(16) . . . . ?
C3 C4 C5 C6 0.18(15) . . . . ?
C4 C5 C6 C1 -0.20(15) . . . . ?
C2 C1 C6 C5 -0.26(14) . . . . ?
N1 C1 C6 C5 179.67(8) . . . . ?
C1 N1 C7 O1 -3.73(14) . . . . ?
C12 N1 C7 O1 -174.37(9) . . . . ?
C1 N1 C7 C8 179.02(8) . . . . ?
C12 N1 C7 C8 8.38(13) . . . . ?
O1 C7 C8 C9 -106.64(10) . . . . ?
N1 C7 C8 C9 70.63(11) . . . . ?
C7 C8 C9 C10 -76.82(10) . . . . ?
C8 C9 C10 C11 20.94(13) . . . . ?
C8 C9 C10 C13 -157.45(8) . . . . ?
C13 C10 C11 C12 177.38(9) . . . . ?
C9 C10 C11 C12 -0.92(16) . . . . ?
C7 N1 C12 C11 -64.41(12) . . . . ?
C1 N1 C12 C11 124.86(9) . . . . ?
C10 C11 C12 N1 40.24(14) . . . . ?
C11 C10 C13 C14 143.38(10) . . . . ?
C9 C10 C13 C14 -38.17(13) . . . . ?
C11 C10 C13 C18 -39.64(14) . . . . ?
C9 C10 C13 C18 138.82(10) . . . . ?
C18 C13 C14 C15 0.19(16) . . . . ?
C10 C13 C14 C15 177.27(10) . . . . ?
C13 C14 C15 C16 -0.94(18) . . . . ?
C14 C15 C16 C17 1.33(18) . . . . ?
C15 C16 C17 C18 -1.00(17) . . . . ?
C16 C17 C18 C13 0.26(17) . . . . ?
C14 C13 C18 C17 0.14(15) . . . . ?
C10 C13 C18 C17 -176.91(9) . . . . ?
